data_4312077
loop_
_publ_author_name
'June-Ho Jung'
'Srinagesh K. Potluri'
'Hongming Zhang'
'Patty Wisian-Neilson'

_publ_contact_author
;
      Patty Wisian-Neilson
      Department of Chemistry
      Southern Methodist University
      Dallas, Texas 75275
      USA
;
_publ_contact_author_email pwisian@smu.edu
_publ_contact_author_fax '+1 214 768 4089'
_publ_contact_author_phone '+1 214 768 2483'
_publ_section_title
;
 Synthesis and Structure of Nongeminally Substituted Cyclic Phosphazenes
 with Haloalkyl and Thioester Functional Groups
;
_journal_name_full 'Inorganic Chemistry'
_journal_page_first 7784
_journal_page_last 7791
_journal_paper_doi 10.1021/ic049063z
_journal_volume 43
_journal_year 2004
_chemical_formula_sum 'C21 H21 Cl3 N3 P3'
_chemical_formula_weight 514.67
_chemical_name_systematic
; 
 ? 
;
_space_group_IT_number 13
_symmetry_cell_setting monoclinic
_symmetry_space_group_name_Hall '-P 2yc'
_symmetry_space_group_name_H-M 'P 1 2/c 1'
_atom_sites_solution_hydrogens geom
_atom_sites_solution_primary direct
_atom_sites_solution_secondary difmap
_audit_creation_method SHELXL-97
_cell_angle_alpha 90.00
_cell_angle_beta 104.413(6)
_cell_angle_gamma 90.00
_cell_formula_units_Z 4
_cell_length_a 12.278(1)
_cell_length_b 9.287(1)
_cell_length_c 21.823(2)
_cell_measurement_reflns_used 41
_cell_measurement_temperature 293(2)
_cell_measurement_theta_max 15
_cell_measurement_theta_min 10
_cell_volume 2410.1(4)
_computing_cell_refinement 'Bruker XSCANS'
_computing_data_collection 'Bruker XSCANS'
_computing_data_reduction 'Bruker XSCANS'
_computing_molecular_graphics 'Bruker SHELXTL'
_computing_publication_material 'Bruker SHELXTL'
_computing_structure_refinement 'SHELXL-97 (Sheldrick, 1997)'
_computing_structure_solution 'SHELXS-97 (Sheldrick, 1990)'
_diffrn_ambient_temperature 293(2)
_diffrn_measured_fraction_theta_full 0.934
_diffrn_measured_fraction_theta_max 0.934
_diffrn_measurement_device_type 'Bruker P4'
_diffrn_measurement_method '\w scans'
_diffrn_radiation_monochromator graphite
_diffrn_radiation_source 'fine-focus sealed tube'
_diffrn_radiation_type MoK\a
_diffrn_radiation_wavelength 0.71073
_diffrn_reflns_av_R_equivalents 0.021
_diffrn_reflns_av_sigmaI/netI 0.036
_diffrn_reflns_limit_h_max 14
_diffrn_reflns_limit_h_min -1
_diffrn_reflns_limit_k_max 11
_diffrn_reflns_limit_k_min -1
_diffrn_reflns_limit_l_max 25
_diffrn_reflns_limit_l_min -25
_diffrn_reflns_number 5508
_diffrn_reflns_theta_full 24.98
_diffrn_reflns_theta_max 24.98
_diffrn_reflns_theta_min 1.93
_diffrn_standards_decay_% 7.07
_diffrn_standards_interval_count 147
_diffrn_standards_number 3
_exptl_absorpt_coefficient_mu 0.594
_exptl_absorpt_correction_T_max 0.966
_exptl_absorpt_correction_T_min 0.787
_exptl_absorpt_correction_type '\y scan'
_exptl_crystal_colour colorless
_exptl_crystal_density_diffrn 1.418
_exptl_crystal_density_method 'not measured'
_exptl_crystal_description plates
_exptl_crystal_F_000 1056
_exptl_crystal_size_max 0.35
_exptl_crystal_size_mid 0.30
_exptl_crystal_size_min 0.10
_refine_diff_density_max 0.33
_refine_diff_density_min -0.25
_refine_diff_density_rms 0.05
_refine_ls_extinction_coef 0.0015(5)
_refine_ls_extinction_expression Fc^*^=kFc[1+0.001xFc^2^\l^3^/sin(2\q)]^-1/4^
_refine_ls_extinction_method SHELXL
_refine_ls_goodness_of_fit_ref 1.03
_refine_ls_hydrogen_treatment riding
_refine_ls_matrix_type full
_refine_ls_number_parameters 327
_refine_ls_number_reflns 4234
_refine_ls_number_restraints 150
_refine_ls_restrained_S_all 1.02
_refine_ls_R_factor_all 0.053
_refine_ls_R_factor_gt 0.038
_refine_ls_shift/su_max 0.000
_refine_ls_shift/su_mean 0.000
_refine_ls_structure_factor_coef Fsqd
_refine_ls_weighting_details 'w=1/[\s^2^(Fo^2^)+(0.0535P)^2^+0.8679P] where P=(Fo^2^+2Fc^2^)/3'
_refine_ls_weighting_scheme calc
_refine_ls_wR_factor_gt 0.100
_refine_ls_wR_factor_ref 0.106
_reflns_number_gt 3340
_reflns_number_total 4234
_reflns_threshold_expression >2sigma(I)
_cod_data_source_file ic049063zsi20040715_125537_2.cif
_cod_data_source_block 3_[jh-cl3]
_cod_depositor_comments
;
The following automatic conversions were performed:
'_symmetry_cell_setting' value 'Monoclinic' changed to 'monoclinic'
according to '/home/saulius/struct/CIF-dictionaries/cif_core.dic'
dictionary named 'cif_core.dic' version 2.4.1 from 2010-06-29.

Automatic conversion script
Id: cif_fix_enum 1527 2010-12-29 10:47:43Z saulius 

The following automatic conversions were performed:

'_refine_ls_weighting_scheme' value 'calc
w=1/[\s^2^(Fo^2^)+(0.0535P)^2^+0.8679P] where P=(Fo^2^+2Fc^2^)/3' was
changed to 'calc'. New tag '_refine_ls_weighting_details' was
created. The value of the new tag was set to
'w=1/[\s^2^(Fo^2^)+(0.0535P)^2^+0.8679P] where P=(Fo^2^+2Fc^2^)/3'.

Automatic conversion script
Id: cif_fix_values 3143 2015-03-26 13:38:13Z robertas 
;
_cod_database_code 4312077

loop_
_symmetry_equiv_pos_as_xyz
'x, y, z'
'-x, y, -z+1/2'
'-x, -y, -z'
'x, -y, z-1/2'

loop_
_atom_site_label
_atom_site_type_symbol
_atom_site_fract_x
_atom_site_fract_y
_atom_site_fract_z
_atom_site_U_iso_or_equiv
_atom_site_adp_type
_atom_site_occupancy
_atom_site_calc_flag
_atom_site_refinement_flags
_atom_site_disorder_assembly
_atom_site_disorder_group
P1 P 0.46974(5) 0.32168(7) 0.40882(3) 0.03256(17) Uani 1 d . . .
P2 P 0.31490(5) 0.25760(7) 0.29524(3) 0.03383(17) Uani 1 d . . .
P3 P 0.24281(5) 0.39089(7) 0.39218(3) 0.03376(17) Uani 1 d . . .
N1 N 0.36863(16) 0.3807(2) 0.43591(9) 0.0357(5) Uani 1 d . . .
N2 N 0.43968(16) 0.2496(2) 0.34014(9) 0.0370(5) Uani 1 d . . .
N3 N 0.21735(16) 0.3139(3) 0.32530(9) 0.0422(5) Uani 1 d . . .
Cl1 Cl 0.51049(7) 0.60043(8) 0.35124(4) 0.0569(2) Uani 1 d . . .
Cl2 Cl 0.20163(7) 0.38602(10) 0.16960(4) 0.0670(3) Uani 1 d . . .
Cl3 Cl 0.07240(8) 0.61473(11) 0.33969(5) 0.0825(3) Uani 1 d . . .
C1 C 0.5678(2) 0.4681(3) 0.40970(12) 0.0420(6) Uani 1 d . . .
H1A H 0.5862 0.5128 0.4512 0.050 Uiso 1 calc R . .
H1B H 0.6367 0.4301 0.4019 0.050 Uiso 1 calc R . .
C2 C 0.3277(2) 0.3725(3) 0.23009(12) 0.0470(7) Uani 1 d . . .
H2A H 0.3502 0.4681 0.2463 0.056 Uiso 1 calc R . .
H2B H 0.3865 0.3348 0.2121 0.056 Uiso 1 calc R . .
C3 C 0.2128(2) 0.5820(3) 0.38260(15) 0.0515(7) Uani 1 d . . .
H3A H 0.2256 0.6267 0.4240 0.062 Uiso 1 calc R . .
H3B H 0.2639 0.6258 0.3605 0.062 Uiso 1 calc R . .
C11 C 0.5571(2) 0.2029(3) 0.46546(12) 0.0394(6) Uani 1 d . . .
C12 C 0.5391(2) 0.1847(3) 0.52482(12) 0.0470(6) Uani 1 d . . .
H12 H 0.4791 0.2311 0.5353 0.056 Uiso 1 calc R . .
C13 C 0.6093(3) 0.0981(3) 0.56880(14) 0.0600(8) Uani 1 d . . .
H13 H 0.5962 0.0866 0.6087 0.072 Uiso 1 calc R . .
C14 C 0.6973(3) 0.0293(4) 0.55447(17) 0.0662(9) Uani 1 d . . .
H14 H 0.7447 -0.0281 0.5846 0.079 Uiso 1 calc R . .
C15 C 0.7164(3) 0.0444(4) 0.4956(2) 0.0740(10) Uani 1 d . . .
H15 H 0.7760 -0.0042 0.4856 0.089 Uiso 1 calc R . .
C16 C 0.6473(2) 0.1317(4) 0.45090(16) 0.0615(8) Uani 1 d . . .
H16 H 0.6611 0.1427 0.4111 0.074 Uiso 1 calc R . .
C21 C 0.2700(9) 0.0798(12) 0.2628(6) 0.040(2) Uani 0.565(14) d PDU A 1
C22 C 0.1580(7) 0.0504(10) 0.2403(5) 0.059(2) Uani 0.565(14) d PDU A 1
H22 H 0.1045 0.1191 0.2433 0.071 Uiso 0.565(14) calc PR A 1
C23 C 0.1247(8) -0.0813(11) 0.2131(6) 0.085(3) Uani 0.565(14) d PDU A 1
H23 H 0.0490 -0.0997 0.1954 0.102 Uiso 0.565(14) calc PR A 1
C24 C 0.2035(10) -0.1850(13) 0.2122(8) 0.089(4) Uani 0.565(14) d PDU A 1
H24 H 0.1806 -0.2772 0.1981 0.106 Uiso 0.565(14) calc PR A 1
C25 C 0.3155(7) -0.1537(9) 0.2319(5) 0.079(3) Uani 0.565(14) d PDU A 1
H25 H 0.3687 -0.2220 0.2278 0.095 Uiso 0.565(14) calc PR A 1
C26 C 0.3497(5) -0.0211(8) 0.2577(4) 0.061(2) Uani 0.565(14) d PDU A 1
H26 H 0.4258 0.0003 0.2716 0.073 Uiso 0.565(14) calc PR A 1
C21A C 0.2808(11) 0.0913(16) 0.2566(7) 0.041(3) Uani 0.435(14) d PD A 2
C22A C 0.1887(13) 0.0117(14) 0.2627(5) 0.068(4) Uani 0.435(14) d PD A 2
H22A H 0.1419 0.0487 0.2864 0.082 Uiso 0.435(14) calc PR A 2
C23A C 0.1650(15) -0.1204(15) 0.2344(7) 0.094(5) Uani 0.435(14) d PD A 2
H23A H 0.1038 -0.1729 0.2402 0.113 Uiso 0.435(14) calc PR A 2
C24A C 0.2308(16) -0.1757(18) 0.1978(9) 0.103(7) Uani 0.435(14) d PD A 2
H24A H 0.2133 -0.2641 0.1778 0.123 Uiso 0.435(14) calc PR A 2
C25A C 0.3223(10) -0.0997(12) 0.1911(9) 0.099(5) Uani 0.435(14) d PD A 2
H25A H 0.3685 -0.1371 0.1671 0.118 Uiso 0.435(14) calc PR A 2
C26A C 0.3458(7) 0.0320(11) 0.2199(7) 0.070(4) Uani 0.435(14) d PD A 2
H26A H 0.4079 0.0830 0.2144 0.084 Uiso 0.435(14) calc PR A 2
C31 C 0.14542(19) 0.3259(3) 0.43514(11) 0.0389(6) Uani 1 d . . .
C32 C 0.1543(3) 0.3716(5) 0.49638(15) 0.0742(11) Uani 1 d . . .
H32 H 0.2109 0.4358 0.5152 0.089 Uiso 1 calc R . .
C33 C 0.0799(3) 0.3231(6) 0.52999(16) 0.0896(13) Uani 1 d . . .
H33 H 0.0859 0.3562 0.5709 0.108 Uiso 1 calc R . .
C34 C -0.0009(3) 0.2282(4) 0.50390(17) 0.0724(10) Uani 1 d . . .
H34 H -0.0493 0.1941 0.5273 0.087 Uiso 1 calc R . .
C35 C -0.0125(3) 0.1814(4) 0.44306(18) 0.0685(9) Uani 1 d . . .
H35 H -0.0691 0.1166 0.4249 0.082 Uiso 1 calc R . .
C36 C 0.0613(2) 0.2316(3) 0.40858(14) 0.0521(7) Uani 1 d . . .
H36 H 0.0533 0.2008 0.3672 0.063 Uiso 1 calc R . .

loop_
_atom_site_aniso_label
_atom_site_aniso_U_11
_atom_site_aniso_U_22
_atom_site_aniso_U_33
_atom_site_aniso_U_23
_atom_site_aniso_U_13
_atom_site_aniso_U_12
P1 0.0245(3) 0.0382(3) 0.0352(3) -0.0043(3) 0.0079(2) -0.0024(3)
P2 0.0293(3) 0.0385(4) 0.0341(3) -0.0050(3) 0.0087(2) -0.0039(3)
P3 0.0257(3) 0.0400(4) 0.0366(3) -0.0017(3) 0.0097(2) 0.0018(3)
N1 0.0277(10) 0.0454(12) 0.0347(10) -0.0065(9) 0.0088(8) -0.0013(9)
N2 0.0279(10) 0.0446(12) 0.0392(10) -0.0084(9) 0.0099(8) -0.0007(9)
N3 0.0261(10) 0.0614(14) 0.0387(11) -0.0080(10) 0.0071(8) 0.0010(10)
Cl1 0.0735(5) 0.0449(4) 0.0573(4) 0.0000(3) 0.0257(4) -0.0094(4)
Cl2 0.0506(4) 0.0898(6) 0.0538(4) 0.0173(4) 0.0004(3) -0.0016(4)
Cl3 0.0585(5) 0.0935(7) 0.0954(7) 0.0340(5) 0.0191(5) 0.0344(5)
C1 0.0348(13) 0.0488(15) 0.0438(13) -0.0086(12) 0.0123(11) -0.0083(12)
C2 0.0428(15) 0.0574(17) 0.0394(13) 0.0043(12) 0.0078(11) -0.0084(13)
C3 0.0446(15) 0.0455(16) 0.0664(18) 0.0051(14) 0.0176(14) 0.0070(13)
C11 0.0294(12) 0.0404(14) 0.0465(14) -0.0016(11) 0.0058(10) -0.0045(11)
C12 0.0520(16) 0.0419(15) 0.0440(14) -0.0041(12) 0.0060(12) 0.0002(13)
C13 0.077(2) 0.0462(17) 0.0499(16) 0.0030(13) 0.0021(16) -0.0014(16)
C14 0.0532(19) 0.0530(18) 0.080(2) 0.0181(17) -0.0058(17) 0.0008(16)
C15 0.0388(16) 0.071(2) 0.113(3) 0.022(2) 0.0207(18) 0.0152(16)
C16 0.0421(16) 0.075(2) 0.072(2) 0.0147(17) 0.0242(15) 0.0138(15)
C21 0.047(4) 0.035(4) 0.039(5) -0.009(3) 0.015(3) -0.010(3)
C22 0.046(3) 0.051(4) 0.071(6) -0.006(4) -0.002(4) -0.010(3)
C23 0.064(4) 0.068(5) 0.104(7) -0.019(5) -0.011(4) -0.023(3)
C24 0.106(5) 0.050(5) 0.101(9) -0.020(5) 0.008(6) -0.017(4)
C25 0.092(4) 0.054(4) 0.090(6) -0.024(4) 0.024(4) 0.013(3)
C26 0.057(3) 0.055(4) 0.068(5) -0.012(3) 0.012(3) 0.004(3)
C21A 0.034(5) 0.052(7) 0.032(5) 0.006(4) 0.002(4) -0.011(4)
C22A 0.085(9) 0.069(8) 0.049(6) -0.014(5) 0.014(6) -0.034(7)
C23A 0.106(13) 0.061(9) 0.105(11) -0.015(7) 0.007(9) -0.046(9)
C24A 0.170(18) 0.054(7) 0.083(9) -0.033(6) 0.030(10) -0.040(9)
C25A 0.113(9) 0.062(7) 0.127(12) -0.047(8) 0.041(8) -0.001(6)
C26A 0.062(5) 0.050(5) 0.100(9) -0.025(6) 0.024(5) 0.000(4)
C31 0.0260(12) 0.0517(15) 0.0404(13) 0.0029(12) 0.0110(10) 0.0040(11)
C32 0.0537(19) 0.120(3) 0.0547(18) -0.0229(19) 0.0240(15) -0.030(2)
C33 0.064(2) 0.160(4) 0.0526(19) -0.010(2) 0.0291(17) -0.025(3)
C34 0.0521(18) 0.103(3) 0.070(2) 0.024(2) 0.0306(16) -0.003(2)
C35 0.0471(17) 0.074(2) 0.086(2) 0.0087(19) 0.0191(16) -0.0191(17)
C36 0.0419(15) 0.0600(18) 0.0556(16) -0.0006(14) 0.0141(13) -0.0082(14)

loop_
_atom_type_symbol
_atom_type_description
_atom_type_scat_dispersion_real
_atom_type_scat_dispersion_imag
_atom_type_scat_source
C C 0.0033 0.0016 'International Tables Vol C Tables 4.2.6.8 and 6.1.1.4'
H H 0.0000 0.0000 'International Tables Vol C Tables 4.2.6.8 and 6.1.1.4'
N N 0.0061 0.0033 'International Tables Vol C Tables 4.2.6.8 and 6.1.1.4'
P P 0.1023 0.0942 'International Tables Vol C Tables 4.2.6.8 and 6.1.1.4'
Cl Cl 0.1484 0.1585 'International Tables Vol C Tables 4.2.6.8 and 6.1.1.4'

loop_
_geom_angle_atom_site_label_1
_geom_angle_atom_site_label_2
_geom_angle_atom_site_label_3
_geom_angle
_geom_angle_site_symmetry_1
_geom_angle_site_symmetry_3
_geom_angle_publ_flag
N2 P1 N1 118.10(10) . . y
N2 P1 C11 110.27(12) . . y
N1 P1 C11 109.96(11) . . y
N2 P1 C1 108.78(11) . . y
N1 P1 C1 108.27(11) . . y
C11 P1 C1 99.87(12) . . y
N3 P2 N2 117.83(10) . . y
N3 P2 C21A 111.9(4) . . y
N2 P2 C21A 109.3(5) . . y
N3 P2 C2 110.53(13) . . y
N2 P2 C2 104.51(12) . . y
C21A P2 C2 101.4(5) . . y
N3 P2 C21 105.7(3) . . y
N2 P2 C21 110.2(4) . . y
C21A P2 C21 7.3(8) . . ?
C2 P2 C21 107.7(4) . . y
N3 P3 N1 117.47(10) . . y
N3 P3 C31 108.93(12) . . y
N1 P3 C31 109.71(11) . . y
N3 P3 C3 110.33(13) . . y
N1 P3 C3 105.31(13) . . y
C31 P3 C3 104.26(13) . . y
P1 N1 P3 121.45(12) . . y
P1 N2 P2 121.09(12) . . y
P3 N3 P2 122.14(12) . . y
Cl1 C1 P1 111.49(13) . . y
Cl2 C2 P2 113.31(15) . . y
Cl3 C3 P3 111.82(16) . . y
C12 C11 C16 118.6(3) . . ?
C12 C11 P1 120.9(2) . . ?
C16 C11 P1 120.4(2) . . ?
C11 C12 C13 120.5(3) . . ?
C14 C13 C12 120.7(3) . . ?
C13 C14 C15 120.0(3) . . ?
C14 C15 C16 120.2(3) . . ?
C15 C16 C11 120.0(3) . . ?
C22 C21 C26 120.3(8) . . ?
C22 C21 P2 120.0(7) . . ?
C26 C21 P2 119.6(7) . . ?
C21 C22 C23 119.8(8) . . ?
C24 C23 C22 119.8(8) . . ?
C25 C24 C23 120.4(9) . . ?
C24 C25 C26 120.0(7) . . ?
C25 C26 C21 119.4(7) . . ?
C26A C21A C22A 116.6(11) . . ?
C26A C21A P2 121.7(9) . . ?
C22A C21A P2 121.6(9) . . ?
C23A C22A C21A 121.4(10) . . ?
C24A C23A C22A 120.5(10) . . ?
C25A C24A C23A 119.3(11) . . ?
C24A C25A C26A 119.8(10) . . ?
C25A C26A C21A 122.4(10) . . ?
C36 C31 C32 118.4(3) . . ?
C36 C31 P3 121.6(2) . . ?
C32 C31 P3 120.0(2) . . ?
C31 C32 C33 120.7(3) . . ?
C34 C33 C32 120.3(3) . . ?
C33 C34 C35 120.4(3) . . ?
C34 C35 C36 119.4(3) . . ?
C31 C36 C35 120.6(3) . . ?

loop_
_geom_bond_atom_site_label_1
_geom_bond_atom_site_label_2
_geom_bond_distance
_geom_bond_site_symmetry_2
_geom_bond_publ_flag
P1 N2 1.599(2) . y
P1 N1 1.599(2) . y
P1 C11 1.799(3) . y
P1 C1 1.813(3) . y
P2 N3 1.590(2) . y
P2 N2 1.602(2) . y
P2 C21A 1.760(14) . y
P2 C2 1.815(3) . y
P2 C21 1.827(10) . y
P3 N3 1.585(2) . y
P3 N1 1.6038(19) . y
P3 C31 1.797(2) . y
P3 C3 1.814(3) . y
Cl1 C1 1.785(3) . ?
Cl2 C2 1.771(3) . ?
Cl3 C3 1.771(3) . ?
C11 C12 1.378(4) . ?
C11 C16 1.393(4) . ?
C12 C13 1.378(4) . ?
C13 C14 1.357(5) . ?
C14 C15 1.370(5) . ?
C15 C16 1.384(4) . ?
C21 C22 1.367(10) . ?
C21 C26 1.379(9) . ?
C22 C23 1.376(9) . ?
C23 C24 1.368(11) . ?
C24 C25 1.366(11) . ?
C25 C26 1.375(8) . ?
C21A C26A 1.378(12) . ?
C21A C22A 1.384(11) . ?
C22A C23A 1.372(10) . ?
C23A C24A 1.369(12) . ?
C24A C25A 1.365(11) . ?
C25A C26A 1.372(9) . ?
C31 C36 1.368(4) . ?
C31 C32 1.380(4) . ?
C32 C33 1.381(4) . ?
C33 C34 1.343(5) . ?
C34 C35 1.370(5) . ?
C35 C36 1.395(4) . ?

loop_
_geom_torsion_atom_site_label_1
_geom_torsion_atom_site_label_2
_geom_torsion_atom_site_label_3
_geom_torsion_atom_site_label_4
_geom_torsion
_geom_torsion_site_symmetry_1
_geom_torsion_site_symmetry_2
_geom_torsion_site_symmetry_3
_geom_torsion_site_symmetry_4
_geom_torsion_publ_flag
C11 P1 C1 Cl1 174.23(14) . . . . ?
N1 P1 C1 Cl1 -70.79(16) . . . . ?
C21 P2 C2 Cl2 57.6(4) . . . . ?
N2 P2 C2 Cl2 174.82(15) . . . . ?
C31 P3 C3 Cl3 -60.40(19) . . . . ?
N3 P3 C3 Cl3 56.42(19) . . . . ?
